data_7103352
loop_
_publ_author_name
'Doshi, Ami'
'Venkatasubbaiah, Krishnan'
'Rheingold, Arnold L'
'J\"akle, Frieder'

_publ_section_title
;
 Binary stacks of [CuC6F5]4 with arenes.
;
_journal_issue 36
_journal_name_full 'Chemical communications (Cambridge, England)'
_journal_page_first 4264
_journal_page_last 4266
_journal_paper_doi 10.1039/b807128d
_journal_year 2008
_chemical_formula_moiety 'C24 Cu4 F20, 2(C10 H8)'
_chemical_formula_sum 'C44 H16 Cu4 F20'
_chemical_formula_weight 1178.73
_chemical_name_systematic
;
?
;
_space_group_IT_number 14
_symmetry_cell_setting monoclinic
_symmetry_space_group_name_Hall '-P 2ybc'
_symmetry_space_group_name_H-M 'P 1 21/c 1'
_atom_sites_solution_hydrogens geom
_atom_sites_solution_primary direct
_atom_sites_solution_secondary difmap
_audit_creation_method SHELXL-97
_cell_angle_alpha 90.00
_cell_angle_beta 102.9340(10)
_cell_angle_gamma 90.00
_cell_formula_units_Z 2
_cell_length_a 11.7660(5)
_cell_length_b 6.4260(3)
_cell_length_c 26.2579(10)
_cell_measurement_reflns_used 9926
_cell_measurement_temperature 100(2)
_cell_measurement_theta_max 67.78
_cell_measurement_theta_min 3.85
_cell_volume 1934.94(14)
_computing_cell_refinement 'APEX 2'
_computing_data_collection 'APEX 2 (Bruker, 2006)'
_computing_data_reduction 'SAINT (Bruker, 2005)'
_computing_molecular_graphics 'SHELXTL (Bruker, 2004)'
_computing_publication_material SHELXTL
_computing_structure_refinement 'SHELXL (Sheldrick, 2004)'
_computing_structure_solution 'SHELXS (Sheldrick, 2004)'
_diffrn_ambient_temperature 100(2)
_diffrn_measured_fraction_theta_full 0.975
_diffrn_measured_fraction_theta_max 0.975
_diffrn_measurement_device_type 'Bruker SMART CCD area-detector'
_diffrn_measurement_method '\f and \w'
_diffrn_radiation_monochromator graphite
_diffrn_radiation_source 'fine-focus sealed tube'
_diffrn_radiation_type CuK\a
_diffrn_radiation_wavelength 1.54178
_diffrn_reflns_av_R_equivalents 0.0377
_diffrn_reflns_av_sigmaI/netI 0.0371
_diffrn_reflns_limit_h_max 14
_diffrn_reflns_limit_h_min -13
_diffrn_reflns_limit_k_max 6
_diffrn_reflns_limit_k_min -7
_diffrn_reflns_limit_l_max 30
_diffrn_reflns_limit_l_min -31
_diffrn_reflns_number 12142
_diffrn_reflns_theta_full 68.08
_diffrn_reflns_theta_max 68.08
_diffrn_reflns_theta_min 3.85
_exptl_absorpt_coefficient_mu 3.701
_exptl_absorpt_correction_T_max 0.6651
_exptl_absorpt_correction_T_min 0.4704
_exptl_absorpt_correction_type numerical
_exptl_absorpt_process_details '(SADABS; Blessing, 1995)'
_exptl_crystal_colour Colorless
_exptl_crystal_density_diffrn 2.023
_exptl_crystal_density_method 'not measured'
_exptl_crystal_description Needle
_exptl_crystal_F_000 1152
_exptl_crystal_size_max 0.24
_exptl_crystal_size_mid 0.18
_exptl_crystal_size_min 0.12
_refine_diff_density_max 0.696
_refine_diff_density_min -0.905
_refine_diff_density_rms 0.143
_refine_ls_goodness_of_fit_ref 1.236
_refine_ls_hydrogen_treatment constr
_refine_ls_matrix_type full
_refine_ls_number_parameters 308
_refine_ls_number_reflns 3440
_refine_ls_number_restraints 0
_refine_ls_restrained_S_all 1.236
_refine_ls_R_factor_all 0.0424
_refine_ls_R_factor_gt 0.0356
_refine_ls_shift/su_max 0.001
_refine_ls_shift/su_mean 0.000
_refine_ls_structure_factor_coef Fsqd
_refine_ls_weighting_details 'calc w=1/[\s^2^(Fo^2^)+(0.0447P)^2^+6.7754P] where P=(Fo^2^+2Fc^2^)/3'
_refine_ls_weighting_scheme calc
_refine_ls_wR_factor_gt 0.0889
_refine_ls_wR_factor_ref 0.1277
_reflns_number_gt 3263
_reflns_number_total 3440
_reflns_threshold_expression >2sigma(I)
_cod_data_source_file b807128d.txt
_cod_data_source_block 042807ami_0m
_cod_depositor_comments
;
The following automatic conversions were performed:
'_symmetry_cell_setting' value 'Monoclinic' changed to 'monoclinic'
according to '/home/saulius/struct/CIF-dictionaries/cif_core.dic'
dictionary named 'cif_core.dic' version 2.4.1 from
2010-06-29.

'_exptl_absorpt_correction_type' value 'Numerical' changed to
'numerical' according to
'/home/saulius/struct/CIF-dictionaries/cif_core.dic' dictionary named
'cif_core.dic' version 2.4.1 from 2010-06-29.

Automatic conversion script
Id: cif_fix_enum 1527 2010-12-29 10:47:43Z saulius 
;
_cod_original_sg_symbol_H-M P21/c
_cod_database_code 7103352

loop_
_symmetry_equiv_pos_as_xyz
'x, y, z'
'-x, y+1/2, -z+1/2'
'-x, -y, -z'
'x, -y-1/2, z-1/2'

loop_
_atom_site_label
_atom_site_type_symbol
_atom_site_fract_x
_atom_site_fract_y
_atom_site_fract_z
_atom_site_U_iso_or_equiv
_atom_site_adp_type
_atom_site_occupancy
_atom_site_symmetry_multiplicity
_atom_site_calc_flag
_atom_site_refinement_flags
_atom_site_disorder_assembly
_atom_site_disorder_group
C1 C 1.1877(3) 0.4795(6) 0.45227(14) 0.0180(8) Uani 1 1 d . . .
C2 C 1.2781(4) 0.3343(6) 0.46198(15) 0.0215(8) Uani 1 1 d . . .
C3 C 1.3881(4) 0.3730(7) 0.45147(17) 0.0254(9) Uani 1 1 d . . .
C4 C 1.4060(4) 0.5638(7) 0.43056(17) 0.0280(10) Uani 1 1 d . . .
C5 C 1.3198(4) 0.7130(7) 0.42054(15) 0.0255(9) Uani 1 1 d . . .
C6 C 1.2158(3) 0.6668(7) 0.43143(14) 0.0210(8) Uani 1 1 d . . .
C7 C 0.8498(3) 0.3452(6) 0.41377(14) 0.0185(8) Uani 1 1 d . . .
C8 C 0.7806(3) 0.4840(6) 0.38061(14) 0.0165(8) Uani 1 1 d . . .
C9 C 0.6670(3) 0.4367(7) 0.35349(15) 0.0205(8) Uani 1 1 d . . .
C10 C 0.6213(3) 0.2451(7) 0.36149(16) 0.0229(9) Uani 1 1 d . . .
C11 C 0.6881(4) 0.1012(6) 0.39438(16) 0.0227(9) Uani 1 1 d . . .
C12 C 0.8003(3) 0.1515(6) 0.41921(14) 0.0185(8) Uani 1 1 d . . .
C13 C 1.0548(4) 0.4125(7) 0.32177(15) 0.0234(9) Uani 1 1 d . . .
H13 H 1.1194 0.5041 0.3315 0.028 Uiso 1 1 calc R . .
C14 C 0.9563(4) 0.4776(7) 0.28729(15) 0.0229(8) Uani 1 1 d . . .
H14 H 0.9528 0.6148 0.2736 0.028 Uiso 1 1 calc R . .
C15 C 0.8601(3) 0.3440(6) 0.27188(14) 0.0197(8) Uani 1 1 d . . .
C16 C 0.8643(3) 0.1392(6) 0.29324(14) 0.0194(8) Uani 1 1 d . . .
C17 C 0.9674(4) 0.0761(6) 0.32918(15) 0.0221(8) Uani 1 1 d . . .
H17 H 0.9720 -0.0596 0.3439 0.027 Uiso 1 1 calc R . .
C18 C 1.0610(3) 0.2090(7) 0.34304(14) 0.0207(8) Uani 1 1 d . . .
H18 H 1.1297 0.1644 0.3669 0.025 Uiso 1 1 calc R . .
C19 C 0.7569(4) 0.4056(7) 0.23517(15) 0.0230(8) Uani 1 1 d . . .
H19 H 0.7516 0.5416 0.2206 0.028 Uiso 1 1 calc R . .
C20 C 0.6661(4) 0.2720(7) 0.22083(15) 0.0252(9) Uani 1 1 d . . .
H20 H 0.5983 0.3155 0.1962 0.030 Uiso 1 1 calc R . .
C21 C 0.6707(4) 0.0689(7) 0.24197(16) 0.0257(9) Uani 1 1 d . . .
H21 H 0.6062 -0.0225 0.2318 0.031 Uiso 1 1 calc R . .
C22 C 0.7683(4) 0.0048(6) 0.27713(16) 0.0242(9) Uani 1 1 d . . .
H22 H 0.7715 -0.1323 0.2909 0.029 Uiso 1 1 calc R . .
Cu1 Cu 1.02126(5) 0.38726(9) 0.42806(2) 0.0180(2) Uani 1 1 d . . .
Cu2 Cu 0.88648(5) 0.46990(9) 0.48656(2) 0.0190(2) Uani 1 1 d . . .
F1 F 1.2634(2) 0.1474(4) 0.48187(9) 0.0269(5) Uani 1 1 d . . .
F2 F 1.4731(2) 0.2323(4) 0.46187(11) 0.0365(6) Uani 1 1 d . . .
F3 F 1.5117(2) 0.6026(5) 0.42080(13) 0.0441(8) Uani 1 1 d . . .
F4 F 1.3408(3) 0.8970(4) 0.39998(10) 0.0357(6) Uani 1 1 d . . .
F5 F 1.1309(2) 0.8152(4) 0.42002(9) 0.0281(5) Uani 1 1 d . . .
F6 F 0.8226(2) 0.6730(4) 0.37230(9) 0.0236(5) Uani 1 1 d . . .
F7 F 0.6036(2) 0.5754(4) 0.32123(10) 0.0293(6) Uani 1 1 d . . .
F8 F 0.5127(2) 0.1985(4) 0.33691(10) 0.0340(6) Uani 1 1 d . . .
F9 F 0.6412(2) -0.0836(4) 0.40120(11) 0.0323(6) Uani 1 1 d . . .
F10 F 0.8648(2) 0.0074(4) 0.45022(9) 0.0266(5) Uani 1 1 d . . .

loop_
_atom_site_aniso_label
_atom_site_aniso_U_11
_atom_site_aniso_U_22
_atom_site_aniso_U_33
_atom_site_aniso_U_23
_atom_site_aniso_U_13
_atom_site_aniso_U_12
C1 0.0134(18) 0.028(2) 0.0122(16) -0.0053(15) 0.0017(13) -0.0055(15)
C2 0.025(2) 0.023(2) 0.0159(17) -0.0044(15) 0.0052(15) -0.0045(17)
C3 0.018(2) 0.029(2) 0.031(2) -0.0114(18) 0.0081(16) -0.0009(17)
C4 0.018(2) 0.036(2) 0.034(2) -0.0155(19) 0.0152(17) -0.0167(18)
C5 0.033(2) 0.026(2) 0.0205(19) -0.0056(16) 0.0115(17) -0.0099(18)
C6 0.021(2) 0.026(2) 0.0156(17) -0.0033(15) 0.0035(15) 0.0004(16)
C7 0.022(2) 0.0205(19) 0.0115(16) -0.0037(14) 0.0009(14) -0.0046(16)
C8 0.0106(17) 0.0216(19) 0.0196(18) -0.0038(15) 0.0081(14) -0.0037(14)
C9 0.0117(18) 0.028(2) 0.0206(19) -0.0027(16) 0.0019(14) 0.0032(16)
C10 0.0089(18) 0.030(2) 0.026(2) -0.0104(17) -0.0022(15) -0.0083(16)
C11 0.020(2) 0.024(2) 0.028(2) -0.0041(16) 0.0128(16) -0.0041(16)
C12 0.0164(19) 0.0222(19) 0.0180(18) -0.0027(15) 0.0062(14) -0.0023(15)
C13 0.024(2) 0.028(2) 0.0193(19) -0.0067(16) 0.0081(16) -0.0078(17)
C14 0.031(2) 0.022(2) 0.0167(18) -0.0024(15) 0.0074(16) -0.0041(17)
C15 0.022(2) 0.0211(19) 0.0166(17) -0.0007(15) 0.0056(15) 0.0002(16)
C16 0.023(2) 0.0205(19) 0.0153(17) -0.0014(15) 0.0055(15) 0.0022(16)
C17 0.027(2) 0.0210(19) 0.0185(18) -0.0010(15) 0.0064(16) 0.0026(17)
C18 0.0131(18) 0.031(2) 0.0171(17) -0.0048(16) 0.0010(14) 0.0027(16)
C19 0.023(2) 0.025(2) 0.0204(19) 0.0044(16) 0.0043(16) -0.0001(17)
C20 0.022(2) 0.033(2) 0.0190(18) 0.0017(17) 0.0005(15) 0.0035(18)
C21 0.025(2) 0.028(2) 0.022(2) -0.0030(17) 0.0019(16) -0.0036(18)
C22 0.034(2) 0.0186(19) 0.0198(19) -0.0011(15) 0.0063(17) -0.0025(17)
Cu1 0.0161(3) 0.0212(3) 0.0163(3) -0.0022(2) 0.0024(2) -0.0030(2)
Cu2 0.0173(3) 0.0247(3) 0.0153(3) -0.0036(2) 0.0041(2) -0.0025(2)
F1 0.0277(13) 0.0241(12) 0.0294(12) 0.0013(10) 0.0073(10) -0.0014(10)
F2 0.0202(13) 0.0351(14) 0.0531(16) -0.0148(13) 0.0056(11) 0.0013(11)
F3 0.0343(16) 0.0423(17) 0.066(2) -0.0192(14) 0.0327(14) -0.0174(13)
F4 0.0504(17) 0.0296(14) 0.0320(14) -0.0041(11) 0.0195(12) -0.0189(12)
F5 0.0279(13) 0.0252(12) 0.0293(12) 0.0025(10) 0.0024(10) -0.0035(10)
F6 0.0220(12) 0.0191(11) 0.0288(12) 0.0018(9) 0.0040(9) -0.0025(9)
F7 0.0226(13) 0.0317(13) 0.0294(13) 0.0017(10) -0.0033(10) 0.0068(10)
F8 0.0180(12) 0.0380(15) 0.0417(14) -0.0073(12) -0.0025(10) -0.0039(11)
F9 0.0293(14) 0.0239(12) 0.0441(15) -0.0019(11) 0.0092(11) -0.0106(11)
F10 0.0281(13) 0.0235(12) 0.0258(12) 0.0066(10) 0.0011(10) -0.0025(10)

loop_
_atom_type_symbol
_atom_type_description
_atom_type_scat_dispersion_real
_atom_type_scat_dispersion_imag
_atom_type_scat_source
C C 0.0181 0.0091 'International Tables Vol C Tables 4.2.6.8 and 6.1.1.4'
H H 0.0000 0.0000 'International Tables Vol C Tables 4.2.6.8 and 6.1.1.4'
F F 0.0727 0.0534 'International Tables Vol C Tables 4.2.6.8 and 6.1.1.4'
Cu Cu -1.9646 0.5888 'International Tables Vol C Tables 4.2.6.8 and 6.1.1.4'

loop_
_geom_angle_atom_site_label_1
_geom_angle_atom_site_label_2
_geom_angle_atom_site_label_3
_geom_angle
_geom_angle_site_symmetry_1
_geom_angle_site_symmetry_3
_geom_angle_publ_flag
C6 C1 C2 114.3(4) . . ?
C6 C1 Cu1 115.6(3) . . ?
C2 C1 Cu1 120.7(3) . . ?
C6 C1 Cu2 110.9(3) . 3_766 ?
C2 C1 Cu2 114.2(3) . 3_766 ?
Cu1 C1 Cu2 74.63(13) . 3_766 ?
F1 C2 C1 120.8(4) . . ?
F1 C2 C3 116.2(4) . . ?
C1 C2 C3 123.0(4) . . ?
F2 C3 C4 120.7(4) . . ?
F2 C3 C2 121.5(4) . . ?
C4 C3 C2 117.7(4) . . ?
F3 C4 C5 120.4(4) . . ?
F3 C4 C3 118.1(4) . . ?
C5 C4 C3 121.5(4) . . ?
F4 C5 C6 122.3(4) . . ?
F4 C5 C4 119.7(4) . . ?
C6 C5 C4 118.0(4) . . ?
C5 C6 F5 116.9(4) . . ?
C5 C6 C1 125.4(4) . . ?
F5 C6 C1 117.6(3) . . ?
C8 C7 C12 116.2(3) . . ?
C8 C7 Cu1 117.6(3) . . ?
C12 C7 Cu1 122.1(3) . . ?
C8 C7 Cu2 108.1(3) . . ?
C12 C7 Cu2 105.2(3) . . ?
Cu1 C7 Cu2 77.00(13) . . ?
F6 C8 C7 120.0(3) . . ?
F6 C8 C9 117.2(3) . . ?
C7 C8 C9 122.8(4) . . ?
F7 C9 C10 120.8(3) . . ?
F7 C9 C8 120.7(4) . . ?
C10 C9 C8 118.5(4) . . ?
F8 C10 C9 119.5(4) . . ?
F8 C10 C11 120.1(4) . . ?
C9 C10 C11 120.4(3) . . ?
F9 C11 C12 121.8(4) . . ?
F9 C11 C10 118.9(4) . . ?
C12 C11 C10 119.3(4) . . ?
F10 C12 C11 118.4(4) . . ?
F10 C12 C7 118.9(3) . . ?
C11 C12 C7 122.7(4) . . ?
C14 C13 C18 120.3(4) . . ?
C13 C14 C15 120.8(4) . . ?
C14 C15 C16 119.7(4) . . ?
C14 C15 C19 122.3(4) . . ?
C16 C15 C19 118.1(4) . . ?
C22 C16 C17 122.2(4) . . ?
C22 C16 C15 119.5(4) . . ?
C17 C16 C15 118.3(4) . . ?
C18 C17 C16 120.8(4) . . ?
C17 C18 C13 120.1(4) . . ?
C20 C19 C15 120.7(4) . . ?
C19 C20 C21 121.1(4) . . ?
C22 C21 C20 119.7(4) . . ?
C21 C22 C16 120.9(4) . . ?
C7 Cu1 C1 167.72(16) . . ?
C7 Cu1 Cu2 116.66(11) . 3_766 ?
C1 Cu1 Cu2 52.88(10) . 3_766 ?
C7 Cu1 Cu2 52.23(10) . . ?
C1 Cu1 Cu2 116.78(11) . . ?
Cu2 Cu1 Cu2 64.44(3) 3_766 . ?
C1 Cu2 C7 140.79(16) 3_766 . ?
C1 Cu2 Cu1 52.49(10) 3_766 3_766 ?
C7 Cu2 Cu1 166.28(12) . 3_766 ?
C1 Cu2 Cu1 165.93(11) 3_766 . ?
C7 Cu2 Cu1 50.76(11) . . ?
Cu1 Cu2 Cu1 115.56(3) 3_766 . ?
C1 Cu2 Cu2 110.86(11) 3_766 3_766 ?
C7 Cu2 Cu2 107.46(12) . 3_766 ?
Cu1 Cu2 Cu2 58.86(2) 3_766 3_766 ?
Cu1 Cu2 Cu2 56.71(2) . 3_766 ?

loop_
_geom_bond_atom_site_label_1
_geom_bond_atom_site_label_2
_geom_bond_distance
_geom_bond_site_symmetry_2
_geom_bond_publ_flag
C1 C6 1.392(6) . ?
C1 C2 1.395(6) . ?
C1 Cu1 2.008(4) . ?
C1 Cu2 2.018(4) 3_766 ?
C2 F1 1.337(5) . ?
C2 C3 1.404(6) . ?
C3 F2 1.331(5) . ?
C3 C4 1.379(7) . ?
C4 F3 1.348(5) . ?
C4 C5 1.378(7) . ?
C5 F4 1.345(5) . ?
C5 C6 1.351(6) . ?
C6 F5 1.365(5) . ?
C7 C8 1.378(6) . ?
C7 C12 1.395(6) . ?
C7 Cu1 1.987(4) . ?
C7 Cu2 2.028(4) . ?
C8 F6 1.348(4) . ?
C8 C9 1.400(5) . ?
C9 F7 1.336(5) . ?
C9 C10 1.378(6) . ?
C10 F8 1.330(4) . ?
C10 C11 1.384(6) . ?
C11 F9 1.338(5) . ?
C11 C12 1.374(6) . ?
C12 F10 1.349(5) . ?
C13 C14 1.366(6) . ?
C13 C18 1.417(6) . ?
C14 C15 1.405(6) . ?
C15 C16 1.427(6) . ?
C15 C19 1.428(5) . ?
C16 C22 1.410(6) . ?
C16 C17 1.420(6) . ?
C17 C18 1.376(6) . ?
C19 C20 1.356(6) . ?
C20 C21 1.414(6) . ?
C21 C22 1.366(6) . ?
Cu1 Cu2 2.4408(7) 3_766 ?
Cu1 Cu2 2.4993(8) . ?
Cu2 C1 2.018(4) 3_766 ?
Cu2 Cu1 2.4408(7) 3_766 ?
Cu2 Cu2 2.6343(11) 3_766 ?
